data_4030003
loop_
_publ_author_name
'Jeon, Hyun Ji'
'Jung, Da Jung'
'Kim, Ju Hyun'
'Kim, Youngmee'
'Bouffard, Jean'
'Lee, Sang-Gi'

_publ_section_title
;
 From Triazoles to Imidazolines through the Sequential N-H Insertion of
 \a-Imino Rhodium-Carbenes into \b-Enamino Esters/Enamine-Imine
 Tautomerization/Conjugate Addition Cascade.
;
_journal_issue 20
_journal_name_full 'The Journal of organic chemistry'
_journal_page_first 9865
_journal_page_last 9871
_journal_paper_doi 10.1021/jo501785d
_journal_volume 79
_journal_year 2014
_chemical_formula_sum 'C26 H26 N2 O4 S'
_chemical_formula_weight 462.55
_chemical_name_systematic
; 
 ? 
;
_space_group_IT_number 2
_symmetry_cell_setting triclinic
_symmetry_space_group_name_Hall '-P 1'
_symmetry_space_group_name_H-M 'P -1'
_atom_sites_solution_hydrogens geom
_atom_sites_solution_primary direct
_atom_sites_solution_secondary difmap
_audit_creation_method SHELXL-97
_cell_angle_alpha 89.41(3)
_cell_angle_beta 85.38(3)
_cell_angle_gamma 72.64(3)
_cell_formula_units_Z 4
_cell_length_a 10.440(2)
_cell_length_b 13.354(3)
_cell_length_c 17.733(4)
_cell_measurement_reflns_used 4292
_cell_measurement_temperature 170(2)
_cell_measurement_theta_max 28.20
_cell_measurement_theta_min 2.00
_cell_volume 2351.7(10)
_computing_cell_refinement 'Bruker SMART'
_computing_data_collection 'Bruker SMART'
_computing_data_reduction 'Bruker SAINT'
_computing_molecular_graphics 'Bruker SHELXTL'
_computing_publication_material 'Bruker SHELXTL'
_computing_structure_refinement 'SHELXL-97 (Sheldrick, 2008)'
_computing_structure_solution 'SHELXS-97 (Sheldrick, 2008)'
_diffrn_ambient_temperature 170(2)
_diffrn_measured_fraction_theta_full 0.977
_diffrn_measured_fraction_theta_max 0.977
_diffrn_measurement_device_type 'CCD area detector'
_diffrn_measurement_method 'phi and omega scans'
_diffrn_radiation_monochromator graphite
_diffrn_radiation_source 'fine-focus sealed tube'
_diffrn_radiation_type MoK\a
_diffrn_radiation_wavelength 0.71073
_diffrn_reflns_av_R_equivalents 0.0383
_diffrn_reflns_av_sigmaI/netI 0.0661
_diffrn_reflns_limit_h_max 12
_diffrn_reflns_limit_h_min -11
_diffrn_reflns_limit_k_max 16
_diffrn_reflns_limit_k_min -16
_diffrn_reflns_limit_l_max 20
_diffrn_reflns_limit_l_min -21
_diffrn_reflns_number 13404
_diffrn_reflns_theta_full 26.00
_diffrn_reflns_theta_max 26.00
_diffrn_reflns_theta_min 1.60
_exptl_absorpt_coefficient_mu 0.173
_exptl_absorpt_correction_T_max 0.9662
_exptl_absorpt_correction_T_min 0.9341
_exptl_absorpt_correction_type multi-scan
_exptl_absorpt_process_details '(SADABS; Bruker, 1997)'
_exptl_crystal_colour colorless
_exptl_crystal_density_diffrn 1.306
_exptl_crystal_density_method 'not measured'
_exptl_crystal_description block
_exptl_crystal_F_000 976
_exptl_crystal_size_max 0.40
_exptl_crystal_size_mid 0.20
_exptl_crystal_size_min 0.20
_refine_diff_density_max 0.521
_refine_diff_density_min -0.371
_refine_diff_density_rms 0.053
_refine_ls_extinction_method none
_refine_ls_goodness_of_fit_ref 1.088
_refine_ls_hydrogen_treatment constr
_refine_ls_matrix_type full
_refine_ls_number_parameters 601
_refine_ls_number_reflns 9037
_refine_ls_number_restraints 0
_refine_ls_restrained_S_all 1.088
_refine_ls_R_factor_all 0.0630
_refine_ls_R_factor_gt 0.0505
_refine_ls_shift/su_max 0.001
_refine_ls_shift/su_mean 0.000
_refine_ls_structure_factor_coef Fsqd
_refine_ls_weighting_details 'calc w=1/[\s^2^(Fo^2^)+(0.0706P)^2^+0.3009P] where P=(Fo^2^+2Fc^2^)/3'
_refine_ls_weighting_scheme calc
_refine_ls_wR_factor_gt 0.1376
_refine_ls_wR_factor_ref 0.1450
_reflns_number_gt 7153
_reflns_number_total 9037
_reflns_threshold_expression >2sigma(I)
_cod_data_source_file jo501785d_si_003.cif
_cod_data_source_block ye176sadp-1
_cod_depositor_comments
;
The following automatic conversions were performed:

'_symmetry_cell_setting' value 'Triclinic' changed to 'triclinic'
according to
/home/saulius/struct/COD-crude-data--automatic-downloads/rss-feeds/ACS/lib/dictionaries/cif_core.dic
dictionary named 'cif_core.dic' version 2.4.2 from 2011-04-26.

Automatic conversion script
Id: cif_fix_values 2827 2014-09-09 07:05:25Z andrius 

 Adding full bibliography for 4030002--4030003.cif.
;
_cod_original_cell_volume 2351.7(8)
_cod_original_sg_symbol_H-M P-1
_cod_database_code 4030003

loop_
_symmetry_equiv_pos_as_xyz
'x, y, z'
'-x, -y, -z'

loop_
_atom_site_label
_atom_site_type_symbol
_atom_site_fract_x
_atom_site_fract_y
_atom_site_fract_z
_atom_site_U_iso_or_equiv
_atom_site_adp_type
_atom_site_occupancy
_atom_site_symmetry_multiplicity
_atom_site_calc_flag
_atom_site_refinement_flags
C11 C 0.1768(2) 0.51211(15) 0.29765(12) 0.0359(5) Uani 1 1 d .
H11 H 0.2566 0.4913 0.2645 0.043 Uiso 1 1 calc R
C12 C 0.0906(2) 0.61294(16) 0.29460(12) 0.0405(5) Uani 1 1 d .
H12 H 0.1108 0.6609 0.2591 0.049 Uiso 1 1 calc R
C13 C -0.0245(2) 0.64400(15) 0.34297(12) 0.0370(5) Uani 1 1 d .
H13 H -0.0833 0.7135 0.3411 0.044 Uiso 1 1 calc R
C14 C -0.0544(2) 0.57375(16) 0.39441(13) 0.0414(5) Uani 1 1 d .
H14 H -0.1338 0.5954 0.4278 0.050 Uiso 1 1 calc R
C15 C 0.0305(2) 0.47242(15) 0.39750(12) 0.0369(5) Uani 1 1 d .
H15 H 0.0090 0.4245 0.4326 0.044 Uiso 1 1 calc R
C16 C 0.14747(18) 0.44073(14) 0.34909(10) 0.0274(4) Uani 1 1 d .
C17 C 0.23924(18) 0.33247(14) 0.35010(10) 0.0274(4) Uani 1 1 d .
C18 C 0.3588(2) 0.29550(14) 0.29320(12) 0.0332(4) Uani 1 1 d .
H18A H 0.3313 0.2971 0.2410 0.040 Uiso 1 1 calc R
H18B H 0.4220 0.3375 0.2962 0.040 Uiso 1 1 calc R
C19 C 0.32899(18) 0.16419(14) 0.38330(10) 0.0276(4) Uani 1 1 d .
C110 C 0.2666(2) 0.07918(14) 0.36061(10) 0.0305(4) Uani 1 1 d .
C111 C 0.3272(2) -0.02756(15) 0.37180(12) 0.0366(5) Uani 1 1 d .
H111 H 0.4082 -0.0495 0.3965 0.044 Uiso 1 1 calc R
C112 C 0.2708(2) -0.10195(16) 0.34729(12) 0.0431(5) Uani 1 1 d .
H112 H 0.3135 -0.1744 0.3550 0.052 Uiso 1 1 calc R
C113 C 0.1525(3) -0.07083(18) 0.31160(14) 0.0492(6) Uani 1 1 d .
H113 H 0.1135 -0.1216 0.2948 0.059 Uiso 1 1 calc R
C114 C 0.0916(2) 0.03453(18) 0.30058(14) 0.0478(6) Uani 1 1 d .
H114 H 0.0103 0.0562 0.2762 0.057 Uiso 1 1 calc R
C115 C 0.1479(2) 0.10906(16) 0.32472(12) 0.0376(5) Uani 1 1 d .
H115 H 0.1048 0.1813 0.3167 0.045 Uiso 1 1 calc R
C116 C 0.41034(19) 0.13964(15) 0.45538(11) 0.0307(4) Uani 1 1 d .
H116 H 0.4754 0.0676 0.4488 0.037 Uiso 1 1 calc R
C117 C 0.3164(2) 0.14010(15) 0.52553(11) 0.0335(4) Uani 1 1 d .
C118 C 0.1639(2) 0.0566(2) 0.58415(13) 0.0502(6) Uani 1 1 d .
H11A H 0.2040 0.0535 0.6326 0.075 Uiso 1 1 calc R
H11B H 0.1359 -0.0064 0.5776 0.075 Uiso 1 1 calc R
H11C H 0.0854 0.1190 0.5837 0.075 Uiso 1 1 calc R
C119 C 0.4906(2) 0.21635(17) 0.46561(13) 0.0423(5) Uani 1 1 d .
H11D H 0.4297 0.2883 0.4676 0.063 Uiso 1 1 calc R
H11E H 0.5588 0.2088 0.4230 0.063 Uiso 1 1 calc R
H11F H 0.5350 0.2013 0.5129 0.063 Uiso 1 1 calc R
C120 C 0.4605(2) 0.07452(14) 0.18666(11) 0.0325(4) Uani 1 1 d .
C121 C 0.4246(2) -0.01729(15) 0.18629(12) 0.0376(5) Uani 1 1 d .
H121 H 0.4426 -0.0642 0.2274 0.045 Uiso 1 1 calc R
C122 C 0.3625(2) -0.04018(16) 0.12571(12) 0.0407(5) Uani 1 1 d .
H122 H 0.3373 -0.1029 0.1258 0.049 Uiso 1 1 calc R
C123 C 0.3362(2) 0.02710(17) 0.06446(12) 0.0425(5) Uani 1 1 d .
C124 C 0.3734(3) 0.11842(18) 0.06634(13) 0.0475(6) Uani 1 1 d .
H124 H 0.3558 0.1653 0.0252 0.057 Uiso 1 1 calc R
C125 C 0.4352(2) 0.14302(16) 0.12629(12) 0.0407(5) Uani 1 1 d .
H125 H 0.4601 0.2059 0.1264 0.049 Uiso 1 1 calc R
C126 C 0.2696(3) 0.0002(2) -0.00141(15) 0.0610(7) Uani 1 1 d .
H12A H 0.1718 0.0221 0.0103 0.091 Uiso 1 1 calc R
H12B H 0.3019 -0.0758 -0.0109 0.091 Uiso 1 1 calc R
H12C H 0.2918 0.0367 -0.0465 0.091 Uiso 1 1 calc R
C21 C 0.9405(2) 0.75202(16) 0.09127(12) 0.0388(5) Uani 1 1 d .
H21 H 0.9581 0.6955 0.0561 0.047 Uiso 1 1 calc R
C22 C 1.0136(2) 0.82239(17) 0.08322(13) 0.0458(5) Uani 1 1 d .
H22 H 1.0834 0.8129 0.0437 0.055 Uiso 1 1 calc R
C23 C 0.9852(2) 0.90745(17) 0.13303(13) 0.0431(5) Uani 1 1 d .
H23 H 1.0355 0.9561 0.1276 0.052 Uiso 1 1 calc R
C24 C 0.8837(2) 0.92092(16) 0.19039(12) 0.0379(5) Uani 1 1 d .
H24 H 0.8624 0.9802 0.2234 0.045 Uiso 1 1 calc R
C25 C 0.8129(2) 0.84843(15) 0.20008(12) 0.0337(4) Uani 1 1 d .
H25 H 0.7449 0.8570 0.2405 0.040 Uiso 1 1 calc R
C26 C 0.84140(19) 0.76286(14) 0.15040(11) 0.0304(4) Uani 1 1 d .
C27 C 0.76735(19) 0.68445(14) 0.16105(11) 0.0309(4) Uani 1 1 d .
C28 C 0.6820(2) 0.67757(15) 0.23277(12) 0.0363(5) Uani 1 1 d .
H28A H 0.7350 0.6659 0.2776 0.044 Uiso 1 1 calc R
H28B H 0.6035 0.7410 0.2412 0.044 Uiso 1 1 calc R
C29 C 0.6933(2) 0.54719(14) 0.13522(11) 0.0317(4) Uani 1 1 d .
C210 C 0.7854(2) 0.43336(14) 0.13590(11) 0.0319(4) Uani 1 1 d .
C211 C 0.7469(2) 0.34645(15) 0.11759(11) 0.0351(4) Uani 1 1 d .
H211 H 0.6592 0.3559 0.1018 0.042 Uiso 1 1 calc R
C212 C 0.8345(2) 0.24596(16) 0.12196(12) 0.0413(5) Uani 1 1 d .
H212 H 0.8056 0.1873 0.1102 0.050 Uiso 1 1 calc R
C213 C 0.9629(3) 0.23024(18) 0.14314(15) 0.0521(6) Uani 1 1 d .
H213 H 1.0239 0.1614 0.1440 0.063 Uiso 1 1 calc R
C214 C 1.0017(3) 0.31610(19) 0.16314(18) 0.0644(8) Uani 1 1 d .
H214 H 1.0889 0.3060 0.1797 0.077 Uiso 1 1 calc R
C215 C 0.9141(2) 0.41674(17) 0.15924(15) 0.0502(6) Uani 1 1 d .
H215 H 0.9423 0.4751 0.1727 0.060 Uiso 1 1 calc R
C216 C 0.5752(2) 0.56864(15) 0.08202(12) 0.0378(5) Uani 1 1 d .
H216 H 0.5341 0.5100 0.0876 0.045 Uiso 1 1 calc R
C217 C 0.6281(2) 0.57101(17) 0.00066(13) 0.0430(5) Uani 1 1 d .
C218 C 0.7731(3) 0.4809(3) -0.10094(15) 0.0696(8) Uani 1 1 d .
H21A H 0.6999 0.5080 -0.1339 0.104 Uiso 1 1 calc R
H21B H 0.8244 0.4090 -0.1166 0.104 Uiso 1 1 calc R
H21C H 0.8329 0.5254 -0.1047 0.104 Uiso 1 1 calc R
C219 C 0.4653(2) 0.67141(17) 0.10153(16) 0.0535(6) Uani 1 1 d .
H21D H 0.5046 0.7296 0.0988 0.080 Uiso 1 1 calc R
H21E H 0.4245 0.6679 0.1529 0.080 Uiso 1 1 calc R
H21F H 0.3961 0.6827 0.0655 0.080 Uiso 1 1 calc R
C220 C 0.6349(2) 0.46475(16) 0.33895(11) 0.0365(5) Uani 1 1 d .
C221 C 0.7083(2) 0.36176(16) 0.32110(12) 0.0389(5) Uani 1 1 d .
H221 H 0.7098 0.3343 0.2717 0.047 Uiso 1 1 calc R
C222 C 0.7791(2) 0.29944(19) 0.37544(13) 0.0465(5) Uani 1 1 d .
H222 H 0.8294 0.2290 0.3628 0.056 Uiso 1 1 calc R
C223 C 0.7788(3) 0.3368(2) 0.44786(14) 0.0552(7) Uani 1 1 d .
C224 C 0.7042(3) 0.4396(3) 0.46524(14) 0.0657(8) Uani 1 1 d .
H224 H 0.7024 0.4662 0.5149 0.079 Uiso 1 1 calc R
C225 C 0.6327(3) 0.5042(2) 0.41216(13) 0.0541(6) Uani 1 1 d .
H225 H 0.5824 0.5746 0.4250 0.065 Uiso 1 1 calc R
C226 C 0.8586(4) 0.2664(3) 0.50606(18) 0.0908(12) Uani 1 1 d .
H22A H 0.9549 0.2565 0.4939 0.136 Uiso 1 1 calc R
H22B H 0.8414 0.1981 0.5055 0.136 Uiso 1 1 calc R
H22C H 0.8312 0.2989 0.5564 0.136 Uiso 1 1 calc R
N11 N 0.22366(15) 0.26351(11) 0.39744(9) 0.0283(3) Uani 1 1 d .
N12 N 0.41627(16) 0.18880(11) 0.31841(9) 0.0302(4) Uani 1 1 d .
N21 N 0.77303(17) 0.61627(12) 0.11003(9) 0.0333(4) Uani 1 1 d .
N22 N 0.64177(17) 0.58580(12) 0.21424(10) 0.0347(4) Uani 1 1 d .
O11 O 0.29552(16) 0.20088(12) 0.57779(9) 0.0490(4) Uani 1 1 d .
O12 O 0.26177(16) 0.06196(12) 0.52328(8) 0.0453(4) Uani 1 1 d .
O13 O 0.58291(14) 0.01465(10) 0.30924(8) 0.0392(3) Uani 1 1 d .
O14 O 0.62479(14) 0.16369(11) 0.23721(9) 0.0425(4) Uani 1 1 d .
O21 O 0.5903(2) 0.64465(13) -0.04037(10) 0.0668(5) Uani 1 1 d .
O22 O 0.71724(17) 0.48133(13) -0.02334(8) 0.0498(4) Uani 1 1 d .
O23 O 0.49190(14) 0.47622(11) 0.22575(9) 0.0402(3) Uani 1 1 d .
O24 O 0.44799(16) 0.63251(12) 0.31006(10) 0.0526(4) Uani 1 1 d .
S1 S 0.53479(5) 0.10724(4) 0.26529(3) 0.03175(14) Uani 1 1 d .
S2 S 0.54069(5) 0.54340(4) 0.27106(3) 0.03653(15) Uani 1 1 d .

loop_
_atom_site_aniso_label
_atom_site_aniso_U_11
_atom_site_aniso_U_22
_atom_site_aniso_U_33
_atom_site_aniso_U_23
_atom_site_aniso_U_13
_atom_site_aniso_U_12
C11 0.0340(11) 0.0315(10) 0.0378(11) 0.0032(9) 0.0049(8) -0.0052(9)
C12 0.0467(13) 0.0300(10) 0.0416(12) 0.0084(9) -0.0011(10) -0.0073(9)
C13 0.0369(11) 0.0261(9) 0.0436(12) -0.0007(9) -0.0079(9) -0.0016(8)
C14 0.0304(11) 0.0355(11) 0.0506(13) -0.0011(10) 0.0062(9) -0.0008(9)
C15 0.0344(11) 0.0309(10) 0.0421(12) 0.0045(9) 0.0041(9) -0.0070(9)
C16 0.0264(9) 0.0240(9) 0.0313(10) -0.0002(7) -0.0047(7) -0.0061(7)
C17 0.0254(9) 0.0263(9) 0.0306(10) -0.0004(8) -0.0027(7) -0.0077(8)
C18 0.0333(10) 0.0245(9) 0.0383(11) 0.0031(8) 0.0033(8) -0.0049(8)
C19 0.0266(9) 0.0242(9) 0.0296(10) 0.0020(7) -0.0002(7) -0.0044(8)
C110 0.0368(11) 0.0281(9) 0.0268(10) 0.0027(8) 0.0012(8) -0.0107(8)
C111 0.0420(12) 0.0304(10) 0.0363(11) 0.0029(8) -0.0016(9) -0.0098(9)
C112 0.0598(15) 0.0306(10) 0.0397(12) 0.0016(9) 0.0029(10) -0.0165(10)
C113 0.0655(16) 0.0447(12) 0.0481(13) -0.0032(11) -0.0012(11) -0.0337(12)
C114 0.0465(13) 0.0485(13) 0.0547(14) 0.0019(11) -0.0113(11) -0.0221(11)
C115 0.0387(11) 0.0319(10) 0.0445(12) 0.0030(9) -0.0070(9) -0.0131(9)
C116 0.0292(10) 0.0281(9) 0.0322(10) 0.0017(8) -0.0046(8) -0.0044(8)
C117 0.0299(10) 0.0307(10) 0.0355(11) 0.0047(9) -0.0087(8) -0.0009(8)
C118 0.0456(13) 0.0690(16) 0.0396(12) 0.0096(11) 0.0025(10) -0.0244(12)
C119 0.0419(12) 0.0483(12) 0.0427(12) 0.0038(10) -0.0119(10) -0.0205(10)
C120 0.0336(10) 0.0275(9) 0.0314(10) -0.0014(8) 0.0031(8) -0.0029(8)
C121 0.0466(12) 0.0275(10) 0.0345(11) 0.0035(8) -0.0019(9) -0.0054(9)
C122 0.0463(13) 0.0308(10) 0.0426(12) -0.0040(9) -0.0020(10) -0.0083(9)
C123 0.0428(12) 0.0449(12) 0.0337(11) -0.0031(9) -0.0022(9) -0.0040(10)
C124 0.0607(15) 0.0437(12) 0.0344(12) 0.0109(10) -0.0045(10) -0.0101(11)
C125 0.0507(13) 0.0316(10) 0.0370(11) 0.0036(9) 0.0022(9) -0.0100(10)
C126 0.0612(17) 0.0732(17) 0.0462(14) -0.0029(13) -0.0140(12) -0.0141(14)
C21 0.0437(12) 0.0336(10) 0.0402(12) -0.0073(9) 0.0010(9) -0.0142(9)
C22 0.0502(14) 0.0496(13) 0.0418(12) -0.0060(10) 0.0089(10) -0.0243(11)
C23 0.0443(13) 0.0446(12) 0.0495(13) -0.0005(10) -0.0009(10) -0.0278(10)
C24 0.0372(11) 0.0355(11) 0.0446(12) -0.0078(9) -0.0039(9) -0.0159(9)
C25 0.0290(10) 0.0346(10) 0.0388(11) -0.0022(9) -0.0035(8) -0.0113(8)
C26 0.0286(10) 0.0276(9) 0.0369(11) 0.0038(8) -0.0084(8) -0.0098(8)
C27 0.0286(10) 0.0265(9) 0.0385(11) 0.0022(8) -0.0092(8) -0.0079(8)
C28 0.0357(11) 0.0309(10) 0.0459(12) -0.0027(9) -0.0016(9) -0.0159(9)
C29 0.0346(11) 0.0287(9) 0.0352(11) 0.0027(8) -0.0064(8) -0.0139(8)
C210 0.0372(11) 0.0288(9) 0.0314(10) 0.0044(8) -0.0048(8) -0.0122(8)
C211 0.0445(12) 0.0314(10) 0.0315(10) 0.0020(8) -0.0063(9) -0.0137(9)
C212 0.0581(14) 0.0300(10) 0.0353(11) -0.0026(9) 0.0033(10) -0.0139(10)
C213 0.0506(14) 0.0332(11) 0.0640(16) 0.0057(11) 0.0037(12) -0.0019(11)
C214 0.0393(13) 0.0466(14) 0.106(2) 0.0138(15) -0.0177(14) -0.0082(11)
C215 0.0416(13) 0.0355(12) 0.0766(17) 0.0073(11) -0.0133(12) -0.0141(10)
C216 0.0401(12) 0.0314(10) 0.0467(12) 0.0050(9) -0.0142(9) -0.0155(9)
C217 0.0517(14) 0.0379(11) 0.0484(13) 0.0083(10) -0.0207(11) -0.0230(11)
C218 0.0607(17) 0.099(2) 0.0441(15) 0.0166(15) 0.0006(12) -0.0188(16)
C219 0.0472(14) 0.0377(12) 0.0739(17) 0.0030(11) -0.0229(12) -0.0056(11)
C220 0.0366(11) 0.0414(11) 0.0370(11) -0.0027(9) 0.0053(9) -0.0220(9)
C221 0.0433(12) 0.0416(11) 0.0329(11) 0.0018(9) -0.0001(9) -0.0153(10)
C222 0.0471(13) 0.0518(13) 0.0449(13) 0.0119(11) -0.0048(10) -0.0211(11)
C223 0.0641(17) 0.0764(18) 0.0438(14) 0.0172(13) -0.0136(12) -0.0476(15)
C224 0.094(2) 0.091(2) 0.0314(13) -0.0010(13) -0.0065(13) -0.0552(19)
C225 0.0710(17) 0.0544(14) 0.0438(14) -0.0132(11) 0.0075(12) -0.0316(13)
C226 0.121(3) 0.118(3) 0.067(2) 0.049(2) -0.049(2) -0.078(2)
N11 0.0269(8) 0.0256(8) 0.0308(8) 0.0004(7) -0.0029(6) -0.0055(7)
N12 0.0309(9) 0.0236(7) 0.0332(9) 0.0025(6) 0.0021(7) -0.0050(7)
N21 0.0391(9) 0.0277(8) 0.0369(9) 0.0038(7) -0.0095(7) -0.0141(7)
N22 0.0351(9) 0.0292(8) 0.0427(10) -0.0009(7) -0.0018(7) -0.0144(7)
O11 0.0558(10) 0.0442(9) 0.0417(9) -0.0093(7) 0.0041(7) -0.0085(8)
O12 0.0559(10) 0.0528(9) 0.0328(8) 0.0010(7) 0.0040(7) -0.0266(8)
O13 0.0358(8) 0.0323(7) 0.0414(8) 0.0005(6) -0.0034(6) 0.0021(6)
O14 0.0311(8) 0.0412(8) 0.0533(9) -0.0043(7) 0.0090(6) -0.0110(7)
O21 0.0960(15) 0.0476(10) 0.0588(11) 0.0244(9) -0.0212(10) -0.0215(10)
O22 0.0542(10) 0.0530(9) 0.0361(8) 0.0102(7) -0.0042(7) -0.0069(8)
O23 0.0334(8) 0.0390(8) 0.0528(9) 0.0064(7) -0.0069(6) -0.0173(7)
O24 0.0408(9) 0.0385(8) 0.0743(12) -0.0068(8) 0.0153(8) -0.0102(7)
S1 0.0276(3) 0.0273(2) 0.0359(3) -0.0016(2) 0.00193(19) -0.0026(2)
S2 0.0296(3) 0.0315(3) 0.0490(3) -0.0013(2) 0.0022(2) -0.0111(2)

loop_
_atom_type_symbol
_atom_type_description
_atom_type_scat_dispersion_real
_atom_type_scat_dispersion_imag
_atom_type_scat_source
C C 0.0033 0.0016 'International Tables Vol C Tables 4.2.6.8 and 6.1.1.4'
H H 0.0000 0.0000 'International Tables Vol C Tables 4.2.6.8 and 6.1.1.4'
N N 0.0061 0.0033 'International Tables Vol C Tables 4.2.6.8 and 6.1.1.4'
O O 0.0106 0.0060 'International Tables Vol C Tables 4.2.6.8 and 6.1.1.4'
S S 0.1246 0.1234 'International Tables Vol C Tables 4.2.6.8 and 6.1.1.4'

loop_
_geom_angle_atom_site_label_1
_geom_angle_atom_site_label_2
_geom_angle_atom_site_label_3
_geom_angle
C12 C11 C16 120.43(19)
C12 C11 H11 119.8
C16 C11 H11 119.8
C13 C12 C11 120.1(2)
C13 C12 H12 120.0
C11 C12 H12 120.0
C12 C13 C14 119.93(19)
C12 C13 H13 120.0
C14 C13 H13 120.0
C15 C14 C13 120.5(2)
C15 C14 H14 119.8
C13 C14 H14 119.8
C14 C15 C16 119.87(19)
C14 C15 H15 120.1
C16 C15 H15 120.1
C15 C16 C11 119.20(17)
C15 C16 C17 121.24(17)
C11 C16 C17 119.55(17)
N11 C17 C16 123.79(17)
N11 C17 C18 115.00(16)
C16 C17 C18 121.20(16)
N12 C18 C17 100.32(15)
N12 C18 H18A 111.7
C17 C18 H18A 111.7
N12 C18 H18B 111.7
C17 C18 H18B 111.7
H18A C18 H18B 109.5
N11 C19 N12 103.09(14)
N11 C19 C110 109.84(15)
N12 C19 C110 111.10(15)
N11 C19 C116 107.41(15)
N12 C19 C116 109.48(15)
C110 C19 C116 115.18(15)
C115 C110 C111 118.32(18)
C115 C110 C19 118.90(16)
C111 C110 C19 122.73(17)
C112 C111 C110 120.9(2)
C112 C111 H111 119.6
C110 C111 H111 119.6
C113 C112 C111 120.0(2)
C113 C112 H112 120.0
C111 C112 H112 120.0
C114 C113 C112 119.5(2)
C114 C113 H113 120.3
C112 C113 H113 120.3
C113 C114 C115 120.7(2)
C113 C114 H114 119.7
C115 C114 H114 119.7
C114 C115 C110 120.61(19)
C114 C115 H115 119.7
C110 C115 H115 119.7
C117 C116 C119 110.34(17)
C117 C116 C19 110.43(15)
C119 C116 C19 112.01(16)
C117 C116 H116 108.0
C119 C116 H116 108.0
C19 C116 H116 108.0
O11 C117 O12 123.5(2)
O11 C117 C116 125.07(19)
O12 C117 C116 111.44(17)
O12 C118 H11A 109.5
O12 C118 H11B 109.5
H11A C118 H11B 109.5
O12 C118 H11C 109.5
H11A C118 H11C 109.5
H11B C118 H11C 109.5
C116 C119 H11D 109.5
C116 C119 H11E 109.5
H11D C119 H11E 109.5
C116 C119 H11F 109.5
H11D C119 H11F 109.5
H11E C119 H11F 109.5
C121 C120 C125 120.40(19)
C121 C120 S1 120.10(15)
C125 C120 S1 119.48(16)
C122 C121 C120 119.54(18)
C122 C121 H121 120.2
C120 C121 H121 120.2
C121 C122 C123 121.2(2)
C121 C122 H122 119.4
C123 C122 H122 119.4
C124 C123 C122 118.0(2)
C124 C123 C126 121.6(2)
C122 C123 C126 120.3(2)
C125 C124 C123 121.81(19)
C125 C124 H124 119.1
C123 C124 H124 119.1
C124 C125 C120 119.1(2)
C124 C125 H125 120.5
C120 C125 H125 120.5
C123 C126 H12A 109.5
C123 C126 H12B 109.5
H12A C126 H12B 109.5
C123 C126 H12C 109.5
H12A C126 H12C 109.5
H12B C126 H12C 109.5
C22 C21 C26 120.6(2)
C22 C21 H21 119.7
C26 C21 H21 119.7
C21 C22 C23 119.9(2)
C21 C22 H22 120.0
C23 C22 H22 120.0
C24 C23 C22 119.9(2)
C24 C23 H23 120.1
C22 C23 H23 120.1
C23 C24 C25 120.3(2)
C23 C24 H24 119.8
C25 C24 H24 119.8
C24 C25 C26 119.9(2)
C24 C25 H25 120.0
C26 C25 H25 120.0
C21 C26 C25 119.24(18)
C21 C26 C27 120.57(18)
C25 C26 C27 120.19(19)
N21 C27 C26 121.79(19)
N21 C27 C28 115.16(17)
C26 C27 C28 123.04(17)
N22 C28 C27 99.70(16)
N22 C28 H28A 111.8
C27 C28 H28A 111.8
N22 C28 H28B 111.8
C27 C28 H28B 111.8
H28A C28 H28B 109.6
N21 C29 N22 103.04(14)
N21 C29 C210 109.44(16)
N22 C29 C210 110.47(15)
N21 C29 C216 106.16(15)
N22 C29 C216 111.06(17)
C210 C29 C216 115.80(16)
C211 C210 C215 118.11(19)
C211 C210 C29 124.34(17)
C215 C210 C29 117.50(17)
C212 C211 C210 120.87(19)
C212 C211 H211 119.6
C210 C211 H211 119.6
C213 C212 C211 120.7(2)
C213 C212 H212 119.6
C211 C212 H212 119.6
C212 C213 C214 119.0(2)
C212 C213 H213 120.5
C214 C213 H213 120.5
C213 C214 C215 120.4(2)
C213 C214 H214 119.8
C215 C214 H214 119.8
C214 C215 C210 120.8(2)
C214 C215 H215 119.6
C210 C215 H215 119.6
C217 C216 C219 108.94(18)
C217 C216 C29 110.34(18)
C219 C216 C29 112.59(17)
C217 C216 H216 108.3
C219 C216 H216 108.3
C29 C216 H216 108.3
O21 C217 O22 122.4(2)
O21 C217 C216 124.2(2)
O22 C217 C216 113.33(17)
O22 C218 H21A 109.5
O22 C218 H21B 109.5
H21A C218 H21B 109.5
O22 C218 H21C 109.5
H21A C218 H21C 109.5
H21B C218 H21C 109.5
C216 C219 H21D 109.5
C216 C219 H21E 109.5
H21D C219 H21E 109.5
C216 C219 H21F 109.5
H21D C219 H21F 109.5
H21E C219 H21F 109.5
C221 C220 C225 119.7(2)
C221 C220 S2 119.88(16)
C225 C220 S2 120.39(18)
C222 C221 C220 119.6(2)
C222 C221 H221 120.2
C220 C221 H221 120.2
C221 C222 C223 121.7(2)
C221 C222 H222 119.1
C223 C222 H222 119.1
C222 C223 C224 118.2(2)
C222 C223 C226 120.3(3)
C224 C223 C226 121.4(3)
C225 C224 C223 121.6(2)
C225 C224 H224 119.2
C223 C224 H224 119.2
C224 C225 C220 119.2(2)
C224 C225 H225 120.4
C220 C225 H225 120.4
C223 C226 H22A 109.5
C223 C226 H22B 109.5
H22A C226 H22B 109.5
C223 C226 H22C 109.5
H22A C226 H22C 109.5
H22B C226 H22C 109.5
C17 N11 C19 110.87(16)
C18 N12 C19 110.60(15)
C18 N12 S1 119.48(13)
C19 N12 S1 128.03(12)
C27 N21 C29 110.86(17)
C28 N22 C29 111.11(16)
C28 N22 S2 121.87(15)
C29 N22 S2 126.70(13)
C117 O12 C118 117.48(18)
C217 O22 C218 115.19(19)
O14 S1 O13 120.18(9)
O14 S1 N12 106.57(9)
O13 S1 N12 106.38(9)
O14 S1 C120 107.13(10)
O13 S1 C120 108.52(9)
N12 S1 C120 107.45(9)
O24 S2 O23 120.17(10)
O24 S2 N22 107.67(9)
O23 S2 N22 105.63(9)
O24 S2 C220 107.34(11)
O23 S2 C220 107.22(9)
N22 S2 C220 108.37(9)

loop_
_geom_bond_atom_site_label_1
_geom_bond_atom_site_label_2
_geom_bond_distance
C11 C12 1.382(3)
C11 C16 1.395(3)
C11 H11 0.9500
C12 C13 1.377(3)
C12 H12 0.9500
C13 C14 1.386(3)
C13 H13 0.9500
C14 C15 1.382(3)
C14 H14 0.9500
C15 C16 1.392(3)
C15 H15 0.9500
C16 C17 1.478(2)
C17 N11 1.277(2)
C17 C18 1.503(3)
C18 N12 1.452(2)
C18 H18A 0.9900
C18 H18B 0.9900
C19 N11 1.457(2)
C19 N12 1.505(2)
C19 C110 1.539(3)
C19 C116 1.569(3)
C110 C115 1.388(3)
C110 C111 1.396(3)
C111 C112 1.386(3)
C111 H111 0.9500
C112 C113 1.383(3)
C112 H112 0.9500
C113 C114 1.379(3)
C113 H113 0.9500
C114 C115 1.384(3)
C114 H114 0.9500
C115 H115 0.9500
C116 C117 1.520(3)
C116 C119 1.525(3)
C116 H116 1.0000
C117 O11 1.201(3)
C117 O12 1.332(2)
C118 O12 1.441(3)
C118 H11A 0.9800
C118 H11B 0.9800
C118 H11C 0.9800
C119 H11D 0.9800
C119 H11E 0.9800
C119 H11F 0.9800
C120 C121 1.385(3)
C120 C125 1.391(3)
C120 S1 1.768(2)
C121 C122 1.380(3)
C121 H121 0.9500
C122 C123 1.394(3)
C122 H122 0.9500
C123 C124 1.387(3)
C123 C126 1.505(3)
C124 C125 1.378(3)
C124 H124 0.9500
C125 H125 0.9500
C126 H12A 0.9800
C126 H12B 0.9800
C126 H12C 0.9800
C21 C22 1.376(3)
C21 C26 1.390(3)
C21 H21 0.9500
C22 C23 1.391(3)
C22 H22 0.9500
C23 C24 1.380(3)
C23 H23 0.9500
C24 C25 1.385(3)
C24 H24 0.9500
C25 C26 1.395(3)
C25 H25 0.9500
C26 C27 1.478(3)
C27 N21 1.276(2)
C27 C28 1.511(3)
C28 N22 1.457(2)
C28 H28A 0.9900
C28 H28B 0.9900
C29 N21 1.460(2)
C29 N22 1.499(3)
C29 C210 1.538(3)
C29 C216 1.570(3)
C210 C211 1.386(3)
C210 C215 1.391(3)
C211 C212 1.386(3)
C211 H211 0.9500
C212 C213 1.376(3)
C212 H212 0.9500
C213 C214 1.383(3)
C213 H213 0.9500
C214 C215 1.386(3)
C214 H214 0.9500
C215 H215 0.9500
C216 C217 1.506(3)
C216 C219 1.525(3)
C216 H216 1.0000
C217 O21 1.205(2)
C217 O22 1.328(3)
C218 O22 1.450(3)
C218 H21A 0.9800
C218 H21B 0.9800
C218 H21C 0.9800
C219 H21D 0.9800
C219 H21E 0.9800
C219 H21F 0.9800
C220 C221 1.386(3)
C220 C225 1.402(3)
C220 S2 1.752(2)
C221 C222 1.378(3)
C221 H221 0.9500
C222 C223 1.382(3)
C222 H222 0.9500
C223 C224 1.385(4)
C223 C226 1.515(4)
C224 C225 1.379(4)
C224 H224 0.9500
C225 H225 0.9500
C226 H22A 0.9800
C226 H22B 0.9800
C226 H22C 0.9800
N12 S1 1.6229(17)
N22 S2 1.6195(18)
O13 S1 1.4357(15)
O14 S1 1.4278(15)
O23 S2 1.4365(15)
O24 S2 1.4328(17)

loop_
_geom_torsion_atom_site_label_1
_geom_torsion_atom_site_label_2
_geom_torsion_atom_site_label_3
_geom_torsion_atom_site_label_4
_geom_torsion
C16 C11 C12 C13 0.6(3)
C11 C12 C13 C14 -0.5(3)
C12 C13 C14 C15 -0.1(3)
C13 C14 C15 C16 0.5(3)
C14 C15 C16 C11 -0.4(3)
C14 C15 C16 C17 -179.02(18)
C12 C11 C16 C15 -0.2(3)
C12 C11 C16 C17 178.46(18)
C15 C16 C17 N11 -4.7(3)
C11 C16 C17 N11 176.66(18)
C15 C16 C17 C18 174.43(18)
C11 C16 C17 C18 -4.2(3)
N11 C17 C18 N12 -2.1(2)
C16 C17 C18 N12 178.67(15)
N11 C19 C110 C115 28.3(2)
N12 C19 C110 C115 -85.1(2)
C116 C19 C110 C115 149.71(18)
N11 C19 C110 C111 -154.39(18)
N12 C19 C110 C111 92.2(2)
C116 C19 C110 C111 -33.0(3)
C115 C110 C111 C112 0.4(3)
C19 C110 C111 C112 -176.91(19)
C110 C111 C112 C113 -0.4(3)
C111 C112 C113 C114 0.1(4)
C112 C113 C114 C115 0.1(4)
C113 C114 C115 C110 -0.1(4)
C111 C110 C115 C114 -0.2(3)
C19 C110 C115 C114 177.3(2)
N11 C19 C116 C117 55.31(19)
N12 C19 C116 C117 166.57(15)
C110 C19 C116 C117 -67.4(2)
N11 C19 C116 C119 -68.1(2)
N12 C19 C116 C119 43.2(2)
C110 C19 C116 C119 169.19(17)
C119 C116 C117 O11 8.5(3)
C19 C116 C117 O11 -115.9(2)
C119 C116 C117 O12 -169.68(15)
C19 C116 C117 O12 65.9(2)
C125 C120 C121 C122 -0.4(3)
S1 C120 C121 C122 177.79(16)
C120 C121 C122 C123 0.5(3)
C121 C122 C123 C124 -0.5(3)
C121 C122 C123 C126 179.4(2)
C122 C123 C124 C125 0.3(4)
C126 C123 C124 C125 -179.6(2)
C123 C124 C125 C120 -0.2(4)
C121 C120 C125 C124 0.3(3)
S1 C120 C125 C124 -177.97(17)
C26 C21 C22 C23 -2.3(3)
C21 C22 C23 C24 0.0(3)
C22 C23 C24 C25 2.0(3)
C23 C24 C25 C26 -1.8(3)
C22 C21 C26 C25 2.5(3)
C22 C21 C26 C27 -177.15(18)
C24 C25 C26 C21 -0.4(3)
C24 C25 C26 C27 179.19(17)
C21 C26 C27 N21 -13.1(3)
C25 C26 C27 N21 167.34(18)
C21 C26 C27 C28 165.87(18)
C25 C26 C27 C28 -13.7(3)
N21 C27 C28 N22 2.3(2)
C26 C27 C28 N22 -176.69(16)
N21 C29 C210 C211 -144.56(19)
N22 C29 C210 C211 102.7(2)
C216 C29 C210 C211 -24.7(3)
N21 C29 C210 C215 38.0(2)
N22 C29 C210 C215 -74.8(2)
C216 C29 C210 C215 157.9(2)
C215 C210 C211 C212 -0.4(3)
C29 C210 C211 C212 -177.86(19)
C210 C211 C212 C213 -1.3(3)
C211 C212 C213 C214 2.7(4)
C212 C213 C214 C215 -2.3(4)
C213 C214 C215 C210 0.6(4)
C211 C210 C215 C214 0.8(4)
C29 C210 C215 C214 178.4(2)
N21 C29 C216 C217 46.0(2)
N22 C29 C216 C217 157.34(16)
C210 C29 C216 C217 -75.6(2)
N21 C29 C216 C219 -75.9(2)
N22 C29 C216 C219 35.4(2)
C210 C29 C216 C219 162.43(19)
C219 C216 C217 O21 2.0(3)
C29 C216 C217 O21 -122.1(2)
C219 C216 C217 O22 -175.07(17)
C29 C216 C217 O22 60.9(2)
C225 C220 C221 C222 -0.4(3)
S2 C220 C221 C222 -178.15(17)
C220 C221 C222 C223 0.2(3)
C221 C222 C223 C224 0.3(4)
C221 C222 C223 C226 -179.5(2)
C222 C223 C224 C225 -0.5(4)
C226 C223 C224 C225 179.3(3)
C223 C224 C225 C220 0.3(4)
C221 C220 C225 C224 0.2(3)
S2 C220 C225 C224 177.92(19)
C16 C17 N11 C19 179.12(16)
C18 C17 N11 C19 -0.1(2)
N12 C19 N11 C17 2.17(19)
C110 C19 N11 C17 -116.31(17)
C116 C19 N11 C17 117.73(17)
C17 C18 N12 C19 3.4(2)
C17 C18 N12 S1 168.95(12)
N11 C19 N12 C18 -3.56(19)
C110 C19 N12 C18 114.04(17)
C116 C19 N12 C18 -117.64(17)
N11 C19 N12 S1 -167.57(13)
C110 C19 N12 S1 -50.0(2)
C116 C19 N12 S1 78.35(19)
C26 C27 N21 C29 178.86(16)
C28 C27 N21 C29 -0.1(2)
N22 C29 N21 C27 -2.05(19)
C210 C29 N21 C27 -119.59(18)
C216 C29 N21 C27 114.77(18)
C27 C28 N22 C29 -3.5(2)
C27 C28 N22 S2 -177.31(13)
N21 C29 N22 C28 3.58(19)
C210 C29 N22 C28 120.39(17)
C216 C29 N22 C28 -109.71(18)
N21 C29 N22 S2 177.03(13)
C210 C29 N22 S2 -66.2(2)
C216 C29 N22 S2 63.7(2)
O11 C117 O12 C118 5.5(3)
C116 C117 O12 C118 -176.31(16)
O21 C217 O22 C218 4.2(3)
C216 C217 O22 C218 -178.7(2)
C18 N12 S1 O14 42.88(17)
C19 N12 S1 O14 -154.35(15)
C18 N12 S1 O13 172.24(14)
C19 N12 S1 O13 -24.98(18)
C18 N12 S1 C120 -71.68(16)
C19 N12 S1 C120 91.09(17)
C121 C120 S1 O14 148.11(17)
C125 C120 S1 O14 -33.66(19)
C121 C120 S1 O13 17.0(2)
C125 C120 S1 O13 -164.81(16)
C121 C120 S1 N12 -97.70(18)
C125 C120 S1 N12 80.53(18)
C28 N22 S2 O24 32.87(18)
C29 N22 S2 O24 -139.94(16)
C28 N22 S2 O23 162.42(15)
C29 N22 S2 O23 -10.39(18)
C28 N22 S2 C220 -82.94(17)
C29 N22 S2 C220 104.25(17)
C221 C220 S2 O24 163.99(16)
C225 C220 S2 O24 -13.7(2)
C221 C220 S2 O23 33.60(19)
C225 C220 S2 O23 -144.10(18)
C221 C220 S2 N22 -79.99(18)
C225 C220 S2 N22 102.31(19)
